data_7117256
loop_
_publ_author_name
'Viswanadha G. Saraswatula'
'Binoy K. Saha'

_publ_section_title
;
 A thermal expansion investigation of the melting point anomaly in
 trihalomesitylenes
;
_journal_name_full Chem.Commun.
_journal_page_first 9829
_journal_paper_doi 10.1039/C5cc03033A
_journal_volume 51
_journal_year 2015
_chemical_formula_moiety 'C12 H18'
_chemical_formula_sum 'C12 H18'
_chemical_formula_weight 162.26
_chemical_name_systematic
;
Hexamethylbenzene  
;
_space_group_crystal_system triclinic
_space_group_IT_number 2
_space_group_name_Hall '-P 1'
_space_group_name_H-M_alt 'P -1'
_symmetry_space_group_name_Hall '-P 1'
_symmetry_space_group_name_H-M 'P -1'
_atom_sites_solution_hydrogens geom
_atom_sites_solution_primary direct
_atom_sites_solution_secondary difmap
_audit_creation_date 2013-09-28
_audit_creation_method
;
  Olex2 1.2
  (compiled Dec  5 2012 16:17:34, GUI svn.r4385)
;
_audit_update_record
;
2015-04-06 deposited with the CCDC.
2015-05-07 downloaded from the CCDC.
;
_cell_angle_alpha 103.858(12)
_cell_angle_beta 98.504(12)
_cell_angle_gamma 99.750(13)
_cell_formula_units_Z 1
_cell_length_a 5.2639(9)
_cell_length_b 6.2567(9)
_cell_length_c 8.0155(10)
_cell_measurement_reflns_used 860
_cell_measurement_temperature 190.00(14)
_cell_measurement_theta_max 29.0680
_cell_measurement_theta_min 4.6795
_cell_volume 247.65(7)
_computing_cell_refinement
;
CrysAlisPro, Agilent Technologies,
Version 1.171.36.21 (release 14-08-2012 CrysAlis171 .NET)
(compiled Sep 14 2012,17:21:16)
;
_computing_data_collection
;
CrysAlisPro, Agilent Technologies,
Version 1.171.36.21 (release 14-08-2012 CrysAlis171 .NET)
(compiled Sep 14 2012,17:21:16)
;
_computing_data_reduction
;
CrysAlisPro, Agilent Technologies,
Version 1.171.36.21 (release 14-08-2012 CrysAlis171 .NET)
(compiled Sep 14 2012,17:21:16)
;
_computing_molecular_graphics
;
O. V. Dolomanov, L. J. Bourhis, R. J. Gildea, J. A. K. Howard and H. Puschmann,
OLEX2: a complete structure solution, refinement and analysis program.
J. Appl. Cryst. (2009). 42, 339-341.
;
_computing_publication_material
;
O. V. Dolomanov, L. J. Bourhis, R. J. Gildea, J. A. K. Howard and H. Puschmann,
OLEX2: a complete structure solution, refinement and analysis program.
J. Appl. Cryst. (2009). 42, 339-341.
;
_computing_structure_refinement
;
SHELXL, G.M. Sheldrick, Acta Cryst.
(2008). A64, 112-122
;
_computing_structure_solution
;
SHELXS, G.M. Sheldrick, Acta Cryst.
(2008). A64, 112-122
;
_diffrn_ambient_temperature 190.00(14)
_diffrn_detector_area_resol_mean 15.9821
_diffrn_measured_fraction_theta_full 0.9891
_diffrn_measured_fraction_theta_max 0.9208
_diffrn_measurement_details
;
  1 omega  -39.00   46.00   1.0000    5.0000
omega____ theta____ kappa____ phi______ frames
    -      -17.4960   57.0000 -150.0000 85

  2 omega  -19.00   16.00   1.0000    5.0000
omega____ theta____ kappa____ phi______ frames
    -      -17.4960  -99.0000   90.0000 35

  3 omega  -81.00   13.00   1.0000    5.0000
omega____ theta____ kappa____ phi______ frames
    -      -17.4960  -77.0000  -30.0000 94

  4 omega  -10.00   20.00   1.0000    5.0000
omega____ theta____ kappa____ phi______ frames
    -      -17.4960  -99.0000 -150.0000 30

  5 omega  -52.00   52.00   1.0000    5.0000
omega____ theta____ kappa____ phi______ frames
    -      -17.4960   19.0000  150.0000 104

  6 omega  -93.00  -35.00   1.0000    5.0000
omega____ theta____ kappa____ phi______ frames
    -      -17.4960 -178.0000 -120.0000 58

  7 omega  -11.00   69.00   1.0000    5.0000
omega____ theta____ kappa____ phi______ frames
    -       19.2928   77.0000  150.0000 80
;
_diffrn_measurement_device_type 'Xcalibur, Eos'
_diffrn_measurement_method '\w scans'
_diffrn_orient_matrix_UB_11 -0.0707775000
_diffrn_orient_matrix_UB_12 -0.0489712000
_diffrn_orient_matrix_UB_13 -0.0872171000
_diffrn_orient_matrix_UB_21 0.0553717000
_diffrn_orient_matrix_UB_22 0.0970907000
_diffrn_orient_matrix_UB_23 -0.0239240000
_diffrn_orient_matrix_UB_31 0.1066398000
_diffrn_orient_matrix_UB_32 -0.0495866000
_diffrn_orient_matrix_UB_33 -0.0215234000
_diffrn_radiation_monochromator graphite
_diffrn_radiation_type 'Mo K\a'
_diffrn_radiation_wavelength 0.7107
_diffrn_reflns_av_R_equivalents 0.0217
_diffrn_reflns_av_unetI/netI 0.0294
_diffrn_reflns_limit_h_max 6
_diffrn_reflns_limit_h_min -6
_diffrn_reflns_limit_k_max 8
_diffrn_reflns_limit_k_min -7
_diffrn_reflns_limit_l_max 10
_diffrn_reflns_limit_l_min -10
_diffrn_reflns_number 2274
_diffrn_reflns_theta_full 25.00
_diffrn_reflns_theta_max 29.13
_diffrn_reflns_theta_min 4.69
_diffrn_source 'Enhance (Mo) X-ray Source'
_exptl_absorpt_coefficient_mu 0.060
_exptl_absorpt_correction_T_max 1.00000
_exptl_absorpt_correction_T_min 0.67867
_exptl_absorpt_correction_type multi-scan
_exptl_absorpt_process_details
;
CrysAlisPro, Agilent Technologies,
Version 1.171.36.21 (release 14-08-2012 CrysAlis171 .NET)
(compiled Sep 14 2012,17:21:16)
Empirical absorption correction using spherical harmonics,
 implemented in SCALE3 ABSPACK scaling algorithm.
;
_exptl_crystal_colour 'clear light colourless'
_exptl_crystal_density_diffrn 1.088
_exptl_crystal_density_method 'not measured'
_exptl_crystal_description block
_exptl_crystal_F_000 90
_exptl_crystal_size_max 0.8
_exptl_crystal_size_mid 0.5
_exptl_crystal_size_min 0.4
_refine_diff_density_max 0.691
_refine_diff_density_min -0.296
_refine_diff_density_rms 0.081
_refine_ls_extinction_method none
_refine_ls_goodness_of_fit_ref 1.116
_refine_ls_hydrogen_treatment constr
_refine_ls_matrix_type full
_refine_ls_number_parameters 58
_refine_ls_number_reflns 1119
_refine_ls_number_restraints 0
_refine_ls_restrained_S_all 1.116
_refine_ls_R_factor_all 0.0911
_refine_ls_R_factor_gt 0.0818
_refine_ls_shift/su_max 0.001
_refine_ls_shift/su_mean 0.000
_refine_ls_structure_factor_coef Fsqd
_refine_ls_weighting_details 'calc w=1/[\s^2^(Fo^2^)+(0.1765P)^2^+0.0561P] where P=(Fo^2^+2Fc^2^)/3'
_refine_ls_weighting_scheme calc
_refine_ls_wR_factor_gt 0.2496
_refine_ls_wR_factor_ref 0.2681
_reflns_number_gt 923
_reflns_number_total 1119
_reflns_threshold_expression >2sigma(I)
_cod_data_source_file c5cc03033a2.cif
_cod_data_source_block hmb-190K
_cod_original_cell_volume 247.65(6)
_cod_database_code 7117256

loop_
_space_group_symop_id
_space_group_symop_operation_xyz
1 'x, y, z'
2 '-x, -y, -z'

loop_
_atom_site_label
_atom_site_type_symbol
_atom_site_fract_x
_atom_site_fract_y
_atom_site_fract_z
_atom_site_U_iso_or_equiv
_atom_site_adp_type
_atom_site_occupancy
_atom_site_symmetry_multiplicity
_atom_site_calc_flag
_atom_site_refinement_flags
_atom_site_disorder_assembly
_atom_site_disorder_group
C2 C 0.4319(3) 0.3864(3) 0.3206(2) 0.0271(5) Uani 1 1 d . . .
C3 C 0.6139(3) 0.3184(3) 0.4327(2) 0.0270(5) Uani 1 1 d . . .
C1 C 0.3200(3) 0.5697(3) 0.3877(2) 0.0272(6) Uani 1 1 d . . .
C6 C 0.7420(4) 0.1257(3) 0.3611(3) 0.0377(6) Uani 1 1 d . . .
H6A H 0.6674 -0.0049 0.3946 0.057 Uiso 1 1 calc R . .
H6B H 0.9276 0.1680 0.4078 0.057 Uiso 1 1 calc R . .
H6C H 0.7122 0.0920 0.2356 0.057 Uiso 1 1 calc R . .
C5 C 0.3547(4) 0.2613(4) 0.1272(3) 0.0414(6) Uani 1 1 d . . .
H5A H 0.4984 0.2961 0.0703 0.062 Uiso 1 1 calc R . .
H5B H 0.2039 0.3066 0.0748 0.062 Uiso 1 1 calc R . .
H5C H 0.3129 0.1020 0.1143 0.062 Uiso 1 1 calc R . .
C4 C 0.1278(4) 0.6479(4) 0.2674(3) 0.0404(6) Uani 1 1 d . . .
H4A H 0.1722 0.6221 0.1534 0.061 Uiso 1 1 calc R . .
H4B H 0.1367 0.8058 0.3145 0.061 Uiso 1 1 calc R . .
H4C H -0.0472 0.5653 0.2582 0.061 Uiso 1 1 calc R . .

loop_
_atom_site_aniso_label
_atom_site_aniso_U_11
_atom_site_aniso_U_22
_atom_site_aniso_U_33
_atom_site_aniso_U_23
_atom_site_aniso_U_13
_atom_site_aniso_U_12
C2 0.0266(9) 0.0274(9) 0.0272(9) 0.0072(7) 0.0044(7) 0.0064(7)
C3 0.0265(9) 0.0241(9) 0.0317(10) 0.0086(7) 0.0058(7) 0.0074(6)
C1 0.0254(9) 0.0263(9) 0.0316(10) 0.0104(7) 0.0036(7) 0.0082(7)
C6 0.0409(11) 0.0303(10) 0.0431(11) 0.0054(8) 0.0099(9) 0.0155(8)
C5 0.0496(12) 0.0426(12) 0.0298(10) 0.0051(8) 0.0026(8) 0.0152(9)
C4 0.0372(11) 0.0448(12) 0.0404(12) 0.0148(9) -0.0022(8) 0.0161(9)

loop_
_atom_type_symbol
_atom_type_description
_atom_type_scat_dispersion_real
_atom_type_scat_dispersion_imag
_atom_type_scat_source
C C 0.0033 0.0016 'International Tables Vol C Tables 4.2.6.8 and 6.1.1.4'
H H 0.0000 0.0000 'International Tables Vol C Tables 4.2.6.8 and 6.1.1.4'

loop_
_geom_angle_atom_site_label_1
_geom_angle_atom_site_label_2
_geom_angle_atom_site_label_3
_geom_angle
_geom_angle_site_symmetry_1
_geom_angle_site_symmetry_3
C3 C2 C1 120.00(17) . .
C3 C2 C5 120.04(16) . .
C1 C2 C5 119.97(16) . .
C2 C3 C6 120.52(17) . .
C1 C3 C2 120.00(16) 2_666 .
C1 C3 C6 119.48(16) 2_666 .
C2 C1 C4 120.51(17) . .
C3 C1 C2 119.99(16) 2_666 .
C3 C1 C4 119.51(16) 2_666 .
C3 C6 H6A 109.5 . .
C3 C6 H6B 109.5 . .
C3 C6 H6C 109.5 . .
H6A C6 H6B 109.5 . .
H6A C6 H6C 109.5 . .
H6B C6 H6C 109.5 . .
C2 C5 H5A 109.5 . .
C2 C5 H5B 109.5 . .
C2 C5 H5C 109.5 . .
H5A C5 H5B 109.5 . .
H5A C5 H5C 109.5 . .
H5B C5 H5C 109.5 . .
C1 C4 H4A 109.5 . .
C1 C4 H4B 109.5 . .
C1 C4 H4C 109.5 . .
H4A C4 H4B 109.5 . .
H4A C4 H4C 109.5 . .
H4B C4 H4C 109.5 . .

loop_
_geom_bond_atom_site_label_1
_geom_bond_atom_site_label_2
_geom_bond_distance
_geom_bond_site_symmetry_2
C2 C3 1.404(3) .
C2 C1 1.407(2) .
C2 C5 1.518(3) .
C3 C1 1.404(3) 2_666
C3 C6 1.515(2) .
C1 C3 1.404(3) 2_666
C1 C4 1.516(2) .
C6 H6A 0.9600 .
C6 H6B 0.9600 .
C6 H6C 0.9600 .
C5 H5A 0.9600 .
C5 H5B 0.9600 .
C5 H5C 0.9600 .
C4 H4A 0.9600 .
C4 H4B 0.9600 .
C4 H4C 0.9600 .
